data_2312535
loop_
_publ_author_name
'Ben, Anna'
'Hoelm, Marta'
'Ch&#x119;ci&#x144;ska, Lilianna'

_publ_section_title
;
 Supramolecular architectures in multicomponent crystals of
 imidazole-based drugs and trithiocyanuric acid.
;
_journal_coeditor_code AW5087
_journal_issue 4
_journal_name_full 'Acta crystallographica Section B, Structural science, crystal engineering and materials'
_journal_page_first 294
_journal_page_last 304
_journal_paper_doi 10.1107/S2052520624005055
_journal_volume 80
_journal_year 2024
_chemical_formula_moiety 'C18 H14 Cl4 N2 O, C18 H15 Cl4 N2 O, C3 H2 N3 S3'
_chemical_formula_sum 'C39 H31 Cl8 N7 O2 S3'
_chemical_formula_weight 1009.49
_space_group_crystal_system triclinic
_space_group_IT_number 2
_space_group_name_Hall '-P 1'
_space_group_name_H-M_alt 'P -1'
_atom_sites_solution_hydrogens mixed
_atom_sites_solution_primary direct
_audit_creation_method SHELXL-2019/2
_cell_angle_alpha 88.869(3)
_cell_angle_beta 80.569(3)
_cell_angle_gamma 74.929(3)
_cell_formula_units_Z 2
_cell_length_a 8.7764(3)
_cell_length_b 15.8851(6)
_cell_length_c 16.5229(6)
_cell_measurement_reflns_used 14456
_cell_measurement_temperature 293(2)
_cell_measurement_theta_max 77.1150
_cell_measurement_theta_min 2.7090
_cell_volume 2193.60(14)
_computing_cell_refinement 'CrysAlisPro 1.171.42.80a (Rigaku OD, 2023)'
_computing_data_collection 'CrysAlisPro 1.171.42.80a (Rigaku OD, 2023)'
_computing_data_reduction 'CrysAlisPro 1.171.42.80a (Rigaku OD, 2023)'
_computing_molecular_graphics
;
Mercury (Macrae et al., 2020) & PLATON (Spek, 2020)
;
_computing_publication_material 'publCIF (Westrip, 2010)'
_computing_structure_refinement 'SHELXL-2019/2 (Sheldrick, 2015b)'
_computing_structure_solution 'SHELXT (Sheldrick, 2015a)'
_diffrn_ambient_temperature 293(2)
_diffrn_detector 'Hybrid Pixel Array Detector'
_diffrn_detector_area_resol_mean 10.0000
_diffrn_detector_type HyPix
_diffrn_measured_fraction_theta_full 0.990
_diffrn_measured_fraction_theta_max 0.968
_diffrn_measurement_device 'four-circle diffractometer'
_diffrn_measurement_device_type 'XtaLAB Synergy, Dualflex, HyPix'
_diffrn_measurement_method '\w scans'
_diffrn_radiation_monochromator mirror
_diffrn_radiation_probe x-ray
_diffrn_radiation_type 'Cu K\a'
_diffrn_radiation_wavelength 1.54184
_diffrn_reflns_av_R_equivalents 0.0329
_diffrn_reflns_av_unetI/netI 0.0285
_diffrn_reflns_Laue_measured_fraction_full 0.990
_diffrn_reflns_Laue_measured_fraction_max 0.968
_diffrn_reflns_limit_h_max 10
_diffrn_reflns_limit_h_min -10
_diffrn_reflns_limit_k_max 19
_diffrn_reflns_limit_k_min -18
_diffrn_reflns_limit_l_max 20
_diffrn_reflns_limit_l_min -20
_diffrn_reflns_number 24296
_diffrn_reflns_point_group_measured_fraction_full 0.990
_diffrn_reflns_point_group_measured_fraction_max 0.968
_diffrn_reflns_theta_full 67.684
_diffrn_reflns_theta_max 72.127
_diffrn_reflns_theta_min 2.712
_diffrn_source 'micro-focus sealed X-ray tube'
_diffrn_source_type 'PhotonJet (Cu) X-ray Source'
_exptl_absorpt_coefficient_mu 6.398
_exptl_absorpt_correction_T_max 1.000
_exptl_absorpt_correction_T_min 0.457
_exptl_absorpt_correction_type gaussian
_exptl_absorpt_process_details
;
CrysAlisPro 1.171.42.80a (Rigaku OD, 2023)
;
_exptl_crystal_colour colourless
_exptl_crystal_density_diffrn 1.528
_exptl_crystal_description needle
_exptl_crystal_F_000 1028
_exptl_crystal_size_max 0.250
_exptl_crystal_size_mid 0.040
_exptl_crystal_size_min 0.030
_refine_diff_density_max 0.581
_refine_diff_density_min -0.451
_refine_diff_density_rms 0.068
_refine_ls_extinction_method none
_refine_ls_goodness_of_fit_ref 1.072
_refine_ls_hydrogen_treatment mixed
_refine_ls_matrix_type full
_refine_ls_number_parameters 544
_refine_ls_number_reflns 8371
_refine_ls_number_restraints 0
_refine_ls_restrained_S_all 1.072
_refine_ls_R_factor_all 0.0560
_refine_ls_R_factor_gt 0.0481
_refine_ls_shift/su_max 0.000
_refine_ls_shift/su_mean 0.000
_refine_ls_structure_factor_coef Fsqd
_refine_ls_weighting_details 'w=1/[\s^2^(Fo^2^)+(0.0927P)^2^+0.3214P] where P=(Fo^2^+2Fc^2^)/3'
_refine_ls_weighting_scheme calc
_refine_ls_wR_factor_gt 0.1371
_refine_ls_wR_factor_ref 0.1424
_reflns_Friedel_coverage 0.000
_reflns_number_gt 6908
_reflns_number_total 8371
_reflns_threshold_expression 'I > 2\s(I)'
_cod_data_source_file aw5087.cif
_cod_data_source_block 2MIC-TTCA
_cod_depositor_comments 'Adding full bibliography for 2312533--2312535.cif.'
_cod_database_code 2312535
_shelx_shelxl_version_number 2019/2
_shelx_space_group_comment
;
The symmetry employed for this shelxl refinement is uniquely defined
by the following loop, which should always be used as a source of
symmetry information in preference to the above space-group names.
They are only intended as comments.
;
_shelx_estimated_absorpt_t_min 0.298
_shelx_estimated_absorpt_t_max 0.831

loop_
_space_group_symop_operation_xyz
'x, y, z'
'-x, -y, -z'

loop_
_atom_site_label
_atom_site_type_symbol
_atom_site_fract_x
_atom_site_fract_y
_atom_site_fract_z
_atom_site_U_iso_or_equiv
_atom_site_adp_type
_atom_site_occupancy
_atom_site_site_symmetry_order
_atom_site_calc_flag
_atom_site_refinement_flags_posn
_atom_site_refinement_flags_adp
_atom_site_refinement_flags_occupancy
_atom_site_disorder_assembly
_atom_site_disorder_group
Cl1 Cl 1.38309(9) 0.36331(8) 0.04498(6) 0.0973(3) Uani 1 1 d . . . . .
Cl2 Cl 1.99959(11) 0.33933(10) 0.05775(7) 0.1168(4) Uani 1 1 d . . . . .
Cl3 Cl 1.48026(9) 0.10937(6) 0.03871(4) 0.0760(2) Uani 1 1 d . . . . .
Cl4 Cl 0.88325(8) 0.07080(5) 0.08283(5) 0.0727(2) Uani 1 1 d . . . . .
Cl5 Cl -0.47413(8) 0.44194(5) 0.82924(5) 0.0753(2) Uani 1 1 d . . . . .
Cl6 Cl -1.05788(8) 0.38997(6) 0.83745(6) 0.0882(3) Uani 1 1 d . . . . .
Cl7 Cl -0.31536(9) 0.19756(7) 0.87870(5) 0.0882(3) Uani 1 1 d . . . . .
Cl8 Cl 0.32509(9) 0.10422(6) 0.83558(6) 0.0849(2) Uani 1 1 d . . . . .
O1 O 1.3927(2) 0.20186(11) 0.26732(10) 0.0521(4) Uani 1 1 d . . . . .
O2 O -0.3081(2) 0.22677(11) 0.64182(10) 0.0535(4) Uani 1 1 d . . . . .
N1 N 1.1079(2) 0.35226(12) 0.29360(12) 0.0468(4) Uani 1 1 d . . . . .
N2 N 0.8940(2) 0.32424(13) 0.36807(13) 0.0536(5) Uani 1 1 d . . . . .
N3 N -0.1652(2) 0.37203(12) 0.59443(12) 0.0458(4) Uani 1 1 d . . . . .
N4 N 0.0830(2) 0.33067(14) 0.53859(13) 0.0511(5) Uani 1 1 d . . . . .
C1 C 1.3712(3) 0.27104(15) 0.21132(14) 0.0479(5) Uani 1 1 d . . . . .
H1 H 1.311487 0.259069 0.169617 0.057 Uiso 1 1 calc R U . . .
C2 C 1.2747(3) 0.35212(16) 0.26229(16) 0.0524(5) Uani 1 1 d . . . . .
H2A H 1.327427 0.357331 0.308475 0.063 Uiso 1 1 calc R U . . .
H2B H 1.275212 0.403015 0.228932 0.063 Uiso 1 1 calc R U . . .
C3 C 1.0499(3) 0.29810(16) 0.34661(15) 0.0512(5) Uani 1 1 d . . . . .
H3 H 1.113341 0.247830 0.365822 0.061 Uiso 1 1 calc R U . . .
C4 C 0.8484(3) 0.39970(17) 0.32647(19) 0.0606(6) Uani 1 1 d . . . . .
H4 H 0.743721 0.433514 0.329424 0.073 Uiso 1 1 calc R U . . .
C5 C 0.9780(3) 0.41785(16) 0.28043(19) 0.0600(6) Uani 1 1 d . . . . .
H5 H 0.978883 0.465285 0.246619 0.072 Uiso 1 1 calc R U . . .
C6 C 1.5290(3) 0.28715(16) 0.17043(15) 0.0500(5) Uani 1 1 d . . . . .
C7 C 1.5463(3) 0.32854(19) 0.09564(16) 0.0596(6) Uani 1 1 d . . . . .
C8 C 1.6884(3) 0.3449(2) 0.05999(18) 0.0704(8) Uani 1 1 d . . . . .
H8 H 1.697158 0.371937 0.009647 0.084 Uiso 1 1 calc R U . . .
C9 C 1.8177(3) 0.3200(2) 0.1008(2) 0.0696(7) Uani 1 1 d . . . . .
C10 C 1.8064(3) 0.2806(2) 0.17475(19) 0.0640(7) Uani 1 1 d . . . . .
H10 H 1.894229 0.265077 0.201849 0.077 Uiso 1 1 calc R U . . .
C11 C 1.6626(3) 0.26415(17) 0.20896(16) 0.0561(6) Uani 1 1 d . . . . .
H11 H 1.655270 0.236864 0.259238 0.067 Uiso 1 1 calc R U . . .
C12 C 1.4419(3) 0.11603(16) 0.22982(16) 0.0547(6) Uani 1 1 d . . . . .
H12A H 1.468981 0.073025 0.271196 0.066 Uiso 1 1 calc R U . . .
H12B H 1.536720 0.111322 0.188878 0.066 Uiso 1 1 calc R U . . .
C13 C 1.3114(3) 0.09748(15) 0.18996(15) 0.0499(5) Uani 1 1 d . . . . .
C14 C 1.3144(3) 0.09533(17) 0.10605(16) 0.0543(6) Uani 1 1 d . . . . .
C15 C 1.1861(3) 0.08465(17) 0.07180(16) 0.0573(6) Uani 1 1 d . . . . .
H15 H 1.191201 0.082833 0.015174 0.069 Uiso 1 1 calc R U . . .
C16 C 1.0506(3) 0.07680(16) 0.12403(17) 0.0551(6) Uani 1 1 d . . . . .
C17 C 1.0437(3) 0.07606(17) 0.20785(17) 0.0580(6) Uani 1 1 d . . . . .
H17 H 0.952804 0.069192 0.242226 0.070 Uiso 1 1 calc R U . . .
C18 C 1.1738(3) 0.08570(16) 0.24001(16) 0.0548(6) Uani 1 1 d . . . . .
H18 H 1.170087 0.084331 0.296588 0.066 Uiso 1 1 calc R U . . .
C21 C -0.3587(3) 0.30797(15) 0.68513(15) 0.0478(5) Uani 1 1 d . . . . .
H21 H -0.292048 0.307689 0.727311 0.057 Uiso 1 1 calc R U . . .
C22 C -0.3345(3) 0.37574(16) 0.62274(15) 0.0504(5) Uani 1 1 d . . . . .
H22A H -0.383260 0.367680 0.575850 0.060 Uiso 1 1 calc R U . . .
H22B H -0.388751 0.433145 0.646646 0.060 Uiso 1 1 calc R U . . .
C23 C -0.0518(3) 0.30649(16) 0.55474(14) 0.0496(5) Uani 1 1 d . . . . .
H23 H -0.065295 0.252765 0.540771 0.060 Uiso 1 1 calc R U . . .
C24 C 0.0578(3) 0.41355(17) 0.56766(17) 0.0567(6) Uani 1 1 d . . . . .
H24 H 0.133028 0.445857 0.564115 0.068 Uiso 1 1 calc R U . . .
C25 C -0.0975(3) 0.43975(16) 0.60263(17) 0.0558(6) Uani 1 1 d . . . . .
H25 H -0.149360 0.493791 0.627715 0.067 Uiso 1 1 calc R U . . .
C26 C -0.5338(3) 0.32846(16) 0.72488(15) 0.0491(5) Uani 1 1 d . . . . .
C27 C -0.5964(3) 0.38758(17) 0.79087(16) 0.0544(6) Uani 1 1 d . . . . .
C28 C -0.7561(3) 0.40612(18) 0.82685(17) 0.0614(6) Uani 1 1 d . . . . .
H28 H -0.795201 0.444787 0.871513 0.074 Uiso 1 1 calc R U . . .
C29 C -0.8557(3) 0.36590(18) 0.79492(18) 0.0600(7) Uani 1 1 d . . . . .
C30 C -0.7997(3) 0.30905(18) 0.72929(18) 0.0612(7) Uani 1 1 d . . . . .
H30 H -0.868582 0.283143 0.707881 0.073 Uiso 1 1 calc R U . . .
C31 C -0.6393(3) 0.29037(17) 0.69496(17) 0.0565(6) Uani 1 1 d . . . . .
H31 H -0.601431 0.251213 0.650617 0.068 Uiso 1 1 calc R U . . .
C32 C -0.2799(3) 0.15136(17) 0.69215(19) 0.0605(6) Uani 1 1 d . . . . .
H32A H -0.268604 0.099760 0.658909 0.073 Uiso 1 1 calc R U . . .
H32B H -0.371739 0.156278 0.735110 0.073 Uiso 1 1 calc R U . . .
C33 C -0.1320(3) 0.14082(15) 0.73074(17) 0.0545(6) Uani 1 1 d . . . . .
C34 C -0.1340(3) 0.15916(17) 0.81290(17) 0.0593(6) Uani 1 1 d . . . . .
C35 C 0.0047(3) 0.14802(19) 0.84580(18) 0.0643(7) Uani 1 1 d . . . . .
H35 H 0.000380 0.160964 0.900910 0.077 Uiso 1 1 calc R U . . .
C36 C 0.1497(3) 0.11732(18) 0.79517(19) 0.0629(7) Uani 1 1 d . . . . .
C37 C 0.1583(3) 0.09770(18) 0.71354(19) 0.0648(7) Uani 1 1 d . . . . .
H37 H 0.256931 0.076652 0.680182 0.078 Uiso 1 1 calc R U . . .
C38 C 0.0178(3) 0.10983(17) 0.68190(17) 0.0590(6) Uani 1 1 d . . . . .
H38 H 0.023113 0.097009 0.626669 0.071 Uiso 1 1 calc R U . . .
S1 S 0.45423(7) 0.39484(4) 0.44481(4) 0.05403(17) Uani 1 1 d . . . . .
S2 S 0.89808(6) 0.09943(4) 0.44360(4) 0.05666(17) Uani 1 1 d . . . . .
S3 S 0.28881(7) 0.09829(4) 0.48611(5) 0.06099(19) Uani 1 1 d . . . . .
N5 N 0.6585(2) 0.23947(12) 0.43630(12) 0.0440(4) Uani 1 1 d . . . . .
N6 N 0.5868(2) 0.11249(13) 0.46463(13) 0.0492(5) Uani 1 1 d . . . . .
N7 N 0.3863(2) 0.24224(12) 0.46740(12) 0.0452(4) Uani 1 1 d . . . . .
C41 C 0.5000(2) 0.28601(15) 0.44974(13) 0.0432(5) Uani 1 1 d . . . . .
C42 C 0.7081(2) 0.15266(14) 0.44800(13) 0.0428(5) Uani 1 1 d . . . . .
C43 C 0.4274(2) 0.15501(15) 0.47169(14) 0.0446(5) Uani 1 1 d . . . . .
H4A H 0.165(5) 0.304(2) 0.511(2) 0.086(11) Uiso 1 1 d . . . . .
H5A H 0.730(4) 0.268(2) 0.4204(19) 0.064(8) Uiso 1 1 d . . . . .
H6A H 0.608(4) 0.060(2) 0.4751(18) 0.062(8) Uiso 1 1 d . . . . .

loop_
_atom_site_aniso_label
_atom_site_aniso_U_11
_atom_site_aniso_U_22
_atom_site_aniso_U_33
_atom_site_aniso_U_23
_atom_site_aniso_U_13
_atom_site_aniso_U_12
Cl1 0.0556(4) 0.1568(9) 0.0885(5) 0.0523(6) -0.0267(4) -0.0382(5)
Cl2 0.0561(5) 0.1887(12) 0.1172(7) 0.0192(7) -0.0027(4) -0.0610(6)
Cl3 0.0585(4) 0.1114(6) 0.0630(4) -0.0098(4) 0.0073(3) -0.0406(4)
Cl4 0.0506(3) 0.0823(5) 0.0891(5) -0.0144(4) -0.0117(3) -0.0226(3)
Cl5 0.0557(4) 0.0861(5) 0.0840(5) -0.0216(4) -0.0040(3) -0.0216(3)
Cl6 0.0391(3) 0.1008(6) 0.1153(6) 0.0338(5) 0.0042(3) -0.0142(3)
Cl7 0.0622(4) 0.1163(7) 0.0669(4) 0.0144(4) 0.0090(3) -0.0022(4)
Cl8 0.0622(4) 0.1026(6) 0.0939(6) 0.0276(5) -0.0267(4) -0.0219(4)
O1 0.0515(9) 0.0553(9) 0.0495(9) -0.0024(7) -0.0063(7) -0.0150(7)
O2 0.0508(9) 0.0494(9) 0.0555(9) 0.0036(7) -0.0063(7) -0.0062(7)
N1 0.0375(9) 0.0462(10) 0.0559(11) 0.0018(8) -0.0055(8) -0.0107(7)
N2 0.0425(10) 0.0547(11) 0.0621(12) 0.0043(9) -0.0037(8) -0.0133(8)
N3 0.0351(9) 0.0474(10) 0.0497(10) 0.0056(8) -0.0032(7) -0.0041(7)
N4 0.0369(10) 0.0557(11) 0.0530(11) 0.0018(9) -0.0022(8) -0.0015(8)
C1 0.0421(11) 0.0518(12) 0.0505(12) -0.0008(10) -0.0068(9) -0.0139(9)
C2 0.0419(11) 0.0542(13) 0.0625(14) -0.0047(11) -0.0035(10) -0.0177(10)
C3 0.0431(11) 0.0539(13) 0.0527(13) 0.0083(10) -0.0045(9) -0.0083(10)
C4 0.0408(12) 0.0516(13) 0.0877(19) 0.0086(13) -0.0088(11) -0.0104(10)
C5 0.0489(13) 0.0464(13) 0.0843(18) 0.0132(12) -0.0117(12) -0.0119(10)
C6 0.0401(11) 0.0558(13) 0.0535(13) -0.0062(10) -0.0045(9) -0.0130(9)
C7 0.0422(12) 0.0789(17) 0.0592(15) 0.0037(13) -0.0069(10) -0.0197(11)
C8 0.0542(15) 0.096(2) 0.0626(16) 0.0127(15) -0.0024(12) -0.0278(14)
C9 0.0443(14) 0.089(2) 0.0779(19) -0.0047(16) -0.0027(12) -0.0255(13)
C10 0.0441(13) 0.0741(17) 0.0755(18) -0.0107(14) -0.0134(11) -0.0153(12)
C11 0.0481(13) 0.0649(15) 0.0581(14) -0.0028(12) -0.0125(10) -0.0171(11)
C12 0.0472(12) 0.0524(13) 0.0617(14) -0.0026(11) -0.0075(10) -0.0089(10)
C13 0.0466(12) 0.0452(12) 0.0572(13) 0.0004(10) -0.0053(10) -0.0126(9)
C14 0.0453(12) 0.0567(14) 0.0598(14) -0.0051(11) 0.0010(10) -0.0169(10)
C15 0.0564(14) 0.0637(15) 0.0537(14) -0.0061(11) -0.0042(11) -0.0215(12)
C16 0.0472(12) 0.0524(13) 0.0681(16) -0.0066(11) -0.0066(11) -0.0183(10)
C17 0.0499(13) 0.0552(14) 0.0680(16) 0.0019(12) 0.0039(11) -0.0207(11)
C18 0.0557(13) 0.0520(13) 0.0559(14) 0.0023(11) -0.0012(10) -0.0175(11)
C21 0.0379(11) 0.0500(12) 0.0521(12) 0.0045(10) -0.0069(9) -0.0062(9)
C22 0.0334(10) 0.0565(13) 0.0553(13) 0.0078(10) -0.0038(9) -0.0037(9)
C23 0.0413(11) 0.0507(12) 0.0520(13) 0.0002(10) -0.0051(9) -0.0049(9)
C24 0.0428(12) 0.0531(13) 0.0711(16) 0.0060(12) -0.0039(11) -0.0108(10)
C25 0.0455(12) 0.0441(12) 0.0713(16) 0.0011(11) -0.0016(11) -0.0050(9)
C26 0.0380(11) 0.0555(13) 0.0524(13) 0.0106(10) -0.0087(9) -0.0094(9)
C27 0.0389(11) 0.0596(14) 0.0613(14) 0.0067(11) -0.0056(10) -0.0089(10)
C28 0.0460(13) 0.0640(15) 0.0654(16) 0.0066(13) 0.0013(11) -0.0056(11)
C29 0.0380(12) 0.0659(15) 0.0735(17) 0.0277(14) -0.0070(11) -0.0118(11)
C30 0.0440(12) 0.0682(16) 0.0765(18) 0.0230(14) -0.0189(12) -0.0197(11)
C31 0.0490(13) 0.0600(14) 0.0616(14) 0.0090(12) -0.0150(11) -0.0131(11)
C32 0.0537(14) 0.0507(13) 0.0777(17) 0.0117(12) -0.0126(12) -0.0142(11)
C33 0.0497(13) 0.0430(12) 0.0679(16) 0.0128(11) -0.0072(11) -0.0093(10)
C34 0.0522(13) 0.0567(14) 0.0610(15) 0.0156(12) 0.0006(11) -0.0071(11)
C35 0.0675(16) 0.0648(16) 0.0571(15) 0.0168(13) -0.0107(12) -0.0118(13)
C36 0.0516(14) 0.0616(15) 0.0733(17) 0.0195(13) -0.0117(12) -0.0113(11)
C37 0.0503(14) 0.0619(15) 0.0735(18) 0.0101(13) -0.0013(12) -0.0053(11)
C38 0.0548(14) 0.0541(14) 0.0618(15) 0.0063(12) -0.0052(11) -0.0065(11)
S1 0.0416(3) 0.0445(3) 0.0731(4) 0.0072(3) -0.0121(3) -0.0047(2)
S2 0.0281(3) 0.0523(3) 0.0837(4) 0.0022(3) -0.0058(2) -0.0021(2)
S3 0.0326(3) 0.0564(4) 0.0935(5) 0.0104(3) -0.0062(3) -0.0140(2)
N5 0.0302(8) 0.0454(10) 0.0544(11) 0.0062(8) -0.0045(7) -0.0084(7)
N6 0.0317(9) 0.0404(10) 0.0714(13) 0.0054(9) -0.0033(8) -0.0056(7)
N7 0.0315(8) 0.0450(10) 0.0560(11) 0.0021(8) -0.0057(7) -0.0054(7)
C41 0.0320(10) 0.0508(12) 0.0446(11) 0.0031(9) -0.0061(8) -0.0068(8)
C42 0.0335(10) 0.0438(11) 0.0484(11) 0.0015(9) -0.0037(8) -0.0073(8)
C43 0.0303(9) 0.0493(12) 0.0513(12) 0.0031(9) -0.0035(8) -0.0074(8)

loop_
_atom_type_symbol
_atom_type_description
_atom_type_scat_dispersion_real
_atom_type_scat_dispersion_imag
_atom_type_scat_source
C C 0.0181 0.0091 'International Tables Vol C Tables 4.2.6.8 and 6.1.1.4'
H H 0.0000 0.0000 'International Tables Vol C Tables 4.2.6.8 and 6.1.1.4'
Cl Cl 0.3639 0.7018 'International Tables Vol C Tables 4.2.6.8 and 6.1.1.4'
N N 0.0311 0.0180 'International Tables Vol C Tables 4.2.6.8 and 6.1.1.4'
O O 0.0492 0.0322 'International Tables Vol C Tables 4.2.6.8 and 6.1.1.4'
S S 0.3331 0.5567 'International Tables Vol C Tables 4.2.6.8 and 6.1.1.4'

loop_
_geom_angle_atom_site_label_1
_geom_angle_atom_site_label_2
_geom_angle_atom_site_label_3
_geom_angle
_geom_angle_site_symmetry_1
_geom_angle_site_symmetry_3
_geom_angle_publ_flag
C1 O1 C12 114.67(18) . . ?
C21 O2 C32 115.19(19) . . ?
C3 N1 C5 106.09(19) . . ?
C3 N1 C2 129.5(2) . . ?
C5 N1 C2 123.9(2) . . ?
C3 N2 C4 105.0(2) . . ?
C23 N3 C25 107.73(19) . . ?
C23 N3 C22 127.9(2) . . ?
C25 N3 C22 124.33(19) . . ?
C23 N4 C24 109.4(2) . . ?
C23 N4 H4A 127(3) . . ?
C24 N4 H4A 124(3) . . ?
O1 C1 C6 112.33(18) . . ?
O1 C1 C2 105.78(19) . . ?
C6 C1 C2 108.40(19) . . ?
O1 C1 H1 110.1 . . ?
C6 C1 H1 110.1 . . ?
C2 C1 H1 110.1 . . ?
N1 C2 C1 114.39(19) . . ?
N1 C2 H2A 108.7 . . ?
C1 C2 H2A 108.7 . . ?
N1 C2 H2B 108.7 . . ?
C1 C2 H2B 108.7 . . ?
H2A C2 H2B 107.6 . . ?
N2 C3 N1 112.5(2) . . ?
N2 C3 H3 123.8 . . ?
N1 C3 H3 123.8 . . ?
C5 C4 N2 110.1(2) . . ?
C5 C4 H4 125.0 . . ?
N2 C4 H4 125.0 . . ?
C4 C5 N1 106.3(2) . . ?
C4 C5 H5 126.8 . . ?
N1 C5 H5 126.8 . . ?
C11 C6 C7 116.7(2) . . ?
C11 C6 C1 120.5(2) . . ?
C7 C6 C1 122.8(2) . . ?
C8 C7 C6 122.5(2) . . ?
C8 C7 Cl1 117.7(2) . . ?
C6 C7 Cl1 119.75(18) . . ?
C7 C8 C9 118.3(3) . . ?
C7 C8 H8 120.9 . . ?
C9 C8 H8 120.9 . . ?
C10 C9 C8 121.5(2) . . ?
C10 C9 Cl2 118.8(2) . . ?
C8 C9 Cl2 119.7(2) . . ?
C9 C10 C11 119.1(3) . . ?
C9 C10 H10 120.5 . . ?
C11 C10 H10 120.5 . . ?
C10 C11 C6 121.9(3) . . ?
C10 C11 H11 119.0 . . ?
C6 C11 H11 119.0 . . ?
O1 C12 C13 111.12(19) . . ?
O1 C12 H12A 109.4 . . ?
C13 C12 H12A 109.4 . . ?
O1 C12 H12B 109.4 . . ?
C13 C12 H12B 109.4 . . ?
H12A C12 H12B 108.0 . . ?
C14 C13 C18 117.0(2) . . ?
C14 C13 C12 124.1(2) . . ?
C18 C13 C12 118.8(2) . . ?
C13 C14 C15 122.4(2) . . ?
C13 C14 Cl3 120.43(19) . . ?
C15 C14 Cl3 117.2(2) . . ?
C16 C15 C14 118.3(2) . . ?
C16 C15 H15 120.8 . . ?
C14 C15 H15 120.8 . . ?
C17 C16 C15 121.4(2) . . ?
C17 C16 Cl4 119.38(19) . . ?
C15 C16 Cl4 119.2(2) . . ?
C16 C17 C18 118.9(2) . . ?
C16 C17 H17 120.6 . . ?
C18 C17 H17 120.6 . . ?
C17 C18 C13 121.9(2) . . ?
C17 C18 H18 119.0 . . ?
C13 C18 H18 119.0 . . ?
O2 C21 C22 106.11(19) . . ?
O2 C21 C26 112.13(19) . . ?
C22 C21 C26 109.77(18) . . ?
O2 C21 H21 109.6 . . ?
C22 C21 H21 109.6 . . ?
C26 C21 H21 109.6 . . ?
N3 C22 C21 113.18(18) . . ?
N3 C22 H22A 108.9 . . ?
C21 C22 H22A 108.9 . . ?
N3 C22 H22B 108.9 . . ?
C21 C22 H22B 108.9 . . ?
H22A C22 H22B 107.8 . . ?
N4 C23 N3 108.6(2) . . ?
N4 C23 H23 125.7 . . ?
N3 C23 H23 125.7 . . ?
C25 C24 N4 106.7(2) . . ?
C25 C24 H24 126.7 . . ?
N4 C24 H24 126.7 . . ?
C24 C25 N3 107.6(2) . . ?
C24 C25 H25 126.2 . . ?
N3 C25 H25 126.2 . . ?
C31 C26 C27 117.1(2) . . ?
C31 C26 C21 120.8(2) . . ?
C27 C26 C21 122.1(2) . . ?
C28 C27 C26 121.9(2) . . ?
C28 C27 Cl5 118.0(2) . . ?
C26 C27 Cl5 120.06(18) . . ?
C29 C28 C27 118.5(3) . . ?
C29 C28 H28 120.7 . . ?
C27 C28 H28 120.7 . . ?
C30 C29 C28 121.3(2) . . ?
C30 C29 Cl6 119.2(2) . . ?
C28 C29 Cl6 119.5(2) . . ?
C29 C30 C31 119.3(3) . . ?
C29 C30 H30 120.3 . . ?
C31 C30 H30 120.3 . . ?
C30 C31 C26 121.8(3) . . ?
C30 C31 H31 119.1 . . ?
C26 C31 H31 119.1 . . ?
O2 C32 C33 112.3(2) . . ?
O2 C32 H32A 109.1 . . ?
C33 C32 H32A 109.1 . . ?
O2 C32 H32B 109.1 . . ?
C33 C32 H32B 109.1 . . ?
H32A C32 H32B 107.9 . . ?
C34 C33 C38 117.1(2) . . ?
C34 C33 C32 124.2(2) . . ?
C38 C33 C32 118.7(3) . . ?
C35 C34 C33 122.2(2) . . ?
C35 C34 Cl7 117.4(2) . . ?
C33 C34 Cl7 120.3(2) . . ?
C36 C35 C34 118.6(3) . . ?
C36 C35 H35 120.7 . . ?
C34 C35 H35 120.7 . . ?
C37 C36 C35 121.5(3) . . ?
C37 C36 Cl8 119.5(2) . . ?
C35 C36 Cl8 119.0(2) . . ?
C36 C37 C38 118.9(3) . . ?
C36 C37 H37 120.6 . . ?
C38 C37 H37 120.6 . . ?
C37 C38 C33 121.8(3) . . ?
C37 C38 H38 119.1 . . ?
C33 C38 H38 119.1 . . ?
C42 N5 C41 123.50(19) . . ?
C42 N5 H5A 118(2) . . ?
C41 N5 H5A 118(2) . . ?
C42 N6 C43 124.2(2) . . ?
C42 N6 H6A 119(2) . . ?
C43 N6 H6A 116(2) . . ?
C43 N7 C41 120.33(18) . . ?
N7 C41 N5 118.8(2) . . ?
N7 C41 S1 121.94(16) . . ?
N5 C41 S1 119.23(16) . . ?
N5 C42 N6 114.11(18) . . ?
N5 C42 S2 123.35(16) . . ?
N6 C42 S2 122.54(17) . . ?
N7 C43 N6 118.44(19) . . ?
N7 C43 S3 121.37(15) . . ?
N6 C43 S3 120.18(17) . . ?

loop_
_geom_bond_atom_site_label_1
_geom_bond_atom_site_label_2
_geom_bond_distance
_geom_bond_site_symmetry_2
_geom_bond_publ_flag
Cl1 C7 1.738(3) . ?
Cl2 C9 1.739(3) . ?
Cl3 C14 1.742(2) . ?
Cl4 C16 1.741(3) . ?
Cl5 C27 1.740(3) . ?
Cl6 C29 1.743(2) . ?
Cl7 C34 1.744(3) . ?
Cl8 C36 1.739(3) . ?
O1 C1 1.417(3) . ?
O1 C12 1.438(3) . ?
O2 C21 1.417(3) . ?
O2 C32 1.436(3) . ?
N1 C3 1.348(3) . ?
N1 C5 1.374(3) . ?
N1 C2 1.470(3) . ?
N2 C3 1.312(3) . ?
N2 C4 1.370(3) . ?
N3 C23 1.334(3) . ?
N3 C25 1.376(3) . ?
N3 C22 1.469(3) . ?
N4 C23 1.322(3) . ?
N4 C24 1.361(3) . ?
N4 H4A 0.81(4) . ?
C1 C6 1.521(3) . ?
C1 C2 1.525(3) . ?
C1 H1 0.9800 . ?
C2 H2A 0.9700 . ?
C2 H2B 0.9700 . ?
C3 H3 0.9300 . ?
C4 C5 1.354(4) . ?
C4 H4 0.9300 . ?
C5 H5 0.9300 . ?
C6 C11 1.388(3) . ?
C6 C7 1.393(4) . ?
C7 C8 1.375(4) . ?
C8 C9 1.381(4) . ?
C8 H8 0.9300 . ?
C9 C10 1.362(5) . ?
C10 C11 1.383(4) . ?
C10 H10 0.9300 . ?
C11 H11 0.9300 . ?
C12 C13 1.504(3) . ?
C12 H12A 0.9700 . ?
C12 H12B 0.9700 . ?
C13 C14 1.383(4) . ?
C13 C18 1.400(3) . ?
C14 C15 1.389(4) . ?
C15 C16 1.382(4) . ?
C15 H15 0.9300 . ?
C16 C17 1.376(4) . ?
C17 C18 1.380(4) . ?
C17 H17 0.9300 . ?
C18 H18 0.9300 . ?
C21 C22 1.507(3) . ?
C21 C26 1.522(3) . ?
C21 H21 0.9800 . ?
C22 H22A 0.9700 . ?
C22 H22B 0.9700 . ?
C23 H23 0.9300 . ?
C24 C25 1.350(3) . ?
C24 H24 0.9300 . ?
C25 H25 0.9300 . ?
C26 C31 1.386(4) . ?
C26 C27 1.396(4) . ?
C27 C28 1.387(3) . ?
C28 C29 1.380(4) . ?
C28 H28 0.9300 . ?
C29 C30 1.366(4) . ?
C30 C31 1.385(4) . ?
C30 H30 0.9300 . ?
C31 H31 0.9300 . ?
C32 C33 1.508(4) . ?
C32 H32A 0.9700 . ?
C32 H32B 0.9700 . ?
C33 C34 1.390(4) . ?
C33 C38 1.397(4) . ?
C34 C35 1.382(4) . ?
C35 C36 1.379(4) . ?
C35 H35 0.9300 . ?
C36 C37 1.376(4) . ?
C37 C38 1.384(4) . ?
C37 H37 0.9300 . ?
C38 H38 0.9300 . ?
S1 C41 1.674(2) . ?
S2 C42 1.652(2) . ?
S3 C43 1.678(2) . ?
N5 C42 1.354(3) . ?
N5 C41 1.379(3) . ?
N5 H5A 0.87(3) . ?
N6 C42 1.366(3) . ?
N6 C43 1.373(3) . ?
N6 H6A 0.83(3) . ?
N7 C43 1.342(3) . ?
N7 C41 1.350(3) . ?

loop_
_geom_hbond_atom_site_label_D
_geom_hbond_atom_site_label_H
_geom_hbond_atom_site_label_A
_geom_hbond_distance_DH
_geom_hbond_distance_HA
_geom_hbond_distance_DA
_geom_hbond_angle_DHA
_geom_hbond_site_symmetry_A
_geom_hbond_publ_flag
N4 H4A N7 0.81(4) 1.95(4) 2.745(3) 167(4) . yes
N5 H5A N2 0.87(3) 1.96(3) 2.825(3) 172(3) . yes
N6 H6A S3 0.83(3) 2.55(3) 3.369(2) 172(3) 2_656 yes
C2 H2A S1 0.97 2.81 3.772(3) 172.5 1_655 yes
C5 H5 Cl6 0.93 2.84 3.746(3) 164.1 2_566 yes
C22 H22A S1 0.97 2.75 3.692(3) 164.0 1_455 yes

loop_
_geom_torsion_atom_site_label_1
_geom_torsion_atom_site_label_2
_geom_torsion_atom_site_label_3
_geom_torsion_atom_site_label_4
_geom_torsion
_geom_torsion_site_symmetry_1
_geom_torsion_site_symmetry_2
_geom_torsion_site_symmetry_3
_geom_torsion_site_symmetry_4
_geom_torsion_publ_flag
C12 O1 C1 C6 -78.1(2) . . . . ?
C12 O1 C1 C2 163.81(18) . . . . ?
C3 N1 C2 C1 63.5(3) . . . . ?
C5 N1 C2 C1 -125.2(3) . . . . ?
O1 C1 C2 N1 -69.7(2) . . . . ?
C6 C1 C2 N1 169.7(2) . . . . ?
C4 N2 C3 N1 0.0(3) . . . . ?
C5 N1 C3 N2 -0.1(3) . . . . ?
C2 N1 C3 N2 172.4(2) . . . . ?
C3 N2 C4 C5 0.0(3) . . . . ?
N2 C4 C5 N1 -0.1(3) . . . . ?
C3 N1 C5 C4 0.1(3) . . . . ?
C2 N1 C5 C4 -172.9(2) . . . . ?
O1 C1 C6 C11 -25.5(3) . . . . ?
C2 C1 C6 C11 91.0(3) . . . . ?
O1 C1 C6 C7 157.5(2) . . . . ?
C2 C1 C6 C7 -86.0(3) . . . . ?
C11 C6 C7 C8 1.2(4) . . . . ?
C1 C6 C7 C8 178.3(3) . . . . ?
C11 C6 C7 Cl1 -177.6(2) . . . . ?
C1 C6 C7 Cl1 -0.5(4) . . . . ?
C6 C7 C8 C9 -0.8(5) . . . . ?
Cl1 C7 C8 C9 178.0(3) . . . . ?
C7 C8 C9 C10 -0.3(5) . . . . ?
C7 C8 C9 Cl2 179.9(2) . . . . ?
C8 C9 C10 C11 0.9(5) . . . . ?
Cl2 C9 C10 C11 -179.3(2) . . . . ?
C9 C10 C11 C6 -0.5(4) . . . . ?
C7 C6 C11 C10 -0.6(4) . . . . ?
C1 C6 C11 C10 -177.7(2) . . . . ?
C1 O1 C12 C13 -67.4(2) . . . . ?
O1 C12 C13 C14 106.6(3) . . . . ?
O1 C12 C13 C18 -70.1(3) . . . . ?
C18 C13 C14 C15 1.9(4) . . . . ?
C12 C13 C14 C15 -174.9(2) . . . . ?
C18 C13 C14 Cl3 179.98(19) . . . . ?
C12 C13 C14 Cl3 3.2(4) . . . . ?
C13 C14 C15 C16 0.6(4) . . . . ?
Cl3 C14 C15 C16 -177.5(2) . . . . ?
C14 C15 C16 C17 -2.5(4) . . . . ?
C14 C15 C16 Cl4 175.7(2) . . . . ?
C15 C16 C17 C18 1.7(4) . . . . ?
Cl4 C16 C17 C18 -176.5(2) . . . . ?
C16 C17 C18 C13 1.0(4) . . . . ?
C14 C13 C18 C17 -2.7(4) . . . . ?
C12 C13 C18 C17 174.2(2) . . . . ?
C32 O2 C21 C22 163.83(19) . . . . ?
C32 O2 C21 C26 -76.3(2) . . . . ?
C23 N3 C22 C21 62.1(3) . . . . ?
C25 N3 C22 C21 -120.4(2) . . . . ?
O2 C21 C22 N3 -71.0(2) . . . . ?
C26 C21 C22 N3 167.6(2) . . . . ?
C24 N4 C23 N3 -0.3(3) . . . . ?
C25 N3 C23 N4 0.4(3) . . . . ?
C22 N3 C23 N4 178.2(2) . . . . ?
C23 N4 C24 C25 0.2(3) . . . . ?
N4 C24 C25 N3 0.1(3) . . . . ?
C23 N3 C25 C24 -0.3(3) . . . . ?
C22 N3 C25 C24 -178.2(2) . . . . ?
O2 C21 C26 C31 -23.3(3) . . . . ?
C22 C21 C26 C31 94.4(3) . . . . ?
O2 C21 C26 C27 158.5(2) . . . . ?
C22 C21 C26 C27 -83.8(3) . . . . ?
C31 C26 C27 C28 1.7(4) . . . . ?
C21 C26 C27 C28 179.9(2) . . . . ?
C31 C26 C27 Cl5 -177.16(19) . . . . ?
C21 C26 C27 Cl5 1.1(3) . . . . ?
C26 C27 C28 C29 -1.3(4) . . . . ?
Cl5 C27 C28 C29 177.6(2) . . . . ?
C27 C28 C29 C30 -0.1(4) . . . . ?
C27 C28 C29 Cl6 -178.51(19) . . . . ?
C28 C29 C30 C31 1.0(4) . . . . ?
Cl6 C29 C30 C31 179.47(19) . . . . ?
C29 C30 C31 C26 -0.6(4) . . . . ?
C27 C26 C31 C30 -0.7(4) . . . . ?
C21 C26 C31 C30 -179.0(2) . . . . ?
C21 O2 C32 C33 -71.0(3) . . . . ?
O2 C32 C33 C34 105.1(3) . . . . ?
O2 C32 C33 C38 -75.6(3) . . . . ?
C38 C33 C34 C35 0.3(4) . . . . ?
C32 C33 C34 C35 179.6(2) . . . . ?
C38 C33 C34 Cl7 -179.7(2) . . . . ?
C32 C33 C34 Cl7 -0.4(3) . . . . ?
C33 C34 C35 C36 -0.3(4) . . . . ?
Cl7 C34 C35 C36 179.7(2) . . . . ?
C34 C35 C36 C37 -0.1(4) . . . . ?
C34 C35 C36 Cl8 179.3(2) . . . . ?
C35 C36 C37 C38 0.5(4) . . . . ?
Cl8 C36 C37 C38 -178.9(2) . . . . ?
C36 C37 C38 C33 -0.4(4) . . . . ?
C34 C33 C38 C37 0.1(4) . . . . ?
C32 C33 C38 C37 -179.3(2) . . . . ?
C43 N7 C41 N5 0.0(3) . . . . ?
C43 N7 C41 S1 -179.30(17) . . . . ?
C42 N5 C41 N7 -7.0(3) . . . . ?
C42 N5 C41 S1 172.27(18) . . . . ?
C41 N5 C42 N6 7.7(3) . . . . ?
C41 N5 C42 S2 -171.75(17) . . . . ?
C43 N6 C42 N5 -1.9(3) . . . . ?
C43 N6 C42 S2 177.56(18) . . . . ?
C41 N7 C43 N6 5.4(3) . . . . ?
C41 N7 C43 S3 -175.09(17) . . . . ?
C42 N6 C43 N7 -4.5(4) . . . . ?
C42 N6 C43 S3 175.95(19) . . . . ?
